data_7205445
loop_
_publ_author_name
'Peterson, Matthew L.'
'Stanton, Mary K.'
'Kelly, Ron C.'
'Staples, Richard'
'Cheng, Alan'

_publ_section_title
;
 Preparation, solid state characterization, and single crystal
 structure analysis of
 N-(4-(6-(4-(trifluoromethyl)phenyl)pyrimidin-4-yloxy)benzo[d]thiazol-2-yl)acetamide
 crystal forms
;
_journal_issue 4
_journal_name_full CrystEngComm
_journal_page_first 1170
_journal_paper_doi 10.1039/c0ce00544d
_journal_volume 13
_journal_year 2011
_chemical_absolute_configuration ad
_chemical_formula_sum 'C23 H19 F3 N4 O5 S'
_chemical_formula_weight 520.48
_space_group_IT_number 4
_symmetry_cell_setting monoclinic
_symmetry_Int_Tables_number 4
_symmetry_space_group_name_Hall 'P 2yb'
_symmetry_space_group_name_H-M 'P 1 21 1'
_atom_sites_solution_hydrogens geom
_atom_sites_solution_primary direct
_atom_sites_solution_secondary difmap
_audit_creation_method SHELXL-97
_cell_angle_alpha 90.00
_cell_angle_beta 98.8140(10)
_cell_angle_gamma 90.00
_cell_formula_units_Z 4
_cell_length_a 19.0132(4)
_cell_length_b 4.51900(10)
_cell_length_c 26.8556(4)
_cell_measurement_reflns_used 2747
_cell_measurement_temperature 173(2)
_cell_measurement_theta_max 65.20
_cell_measurement_theta_min 5.00
_cell_volume 2280.20(8)
_computing_cell_refinement 'APEX2 (BRUKER, V2.1-0, 2006)'
_computing_data_collection 'COSMO (BRUKER, V5.007, 2006)'
_computing_data_reduction 'SAINT (BRUKER, V7.34A, 2006)'
_computing_molecular_graphics 'SHELXTL (BRUKER, 2000, V6.14)'
_computing_publication_material 'XCIF (Sheldrick and BRUKER, v6.12, 2001,)'
_computing_structure_refinement 'BRUKER, SHELXL-01, V6.14)'
_computing_structure_solution 'BRUKER, SHELXS-90, V6.14)'
_diffrn_ambient_temperature 173(2)
_diffrn_detector_area_resol_mean 836.6
_diffrn_measured_fraction_theta_full 0.933
_diffrn_measured_fraction_theta_max 0.933
_diffrn_measurement_device_type 'Bruker APEX-II CCD'
_diffrn_measurement_method '\f and \w scans'
_diffrn_radiation_monochromator graphite
_diffrn_radiation_probe x-ray
_diffrn_radiation_type CuK\a
_diffrn_radiation_wavelength 1.54178
_diffrn_reflns_av_R_equivalents 0.0556
_diffrn_reflns_av_sigmaI/netI 0.0708
_diffrn_reflns_limit_h_max 21
_diffrn_reflns_limit_h_min -19
_diffrn_reflns_limit_k_max 5
_diffrn_reflns_limit_k_min -5
_diffrn_reflns_limit_l_max 32
_diffrn_reflns_limit_l_min -31
_diffrn_reflns_number 14895
_diffrn_reflns_theta_full 68.08
_diffrn_reflns_theta_max 68.08
_diffrn_reflns_theta_min 1.66
_diffrn_source 'fine-focus sealed tube'
_diffrn_standards_number 0
_exptl_absorpt_coefficient_mu 1.887
_exptl_absorpt_correction_T_max 0.9050
_exptl_absorpt_correction_T_min 0.4873
_exptl_absorpt_correction_type multi-scan
_exptl_absorpt_process_details SADABS
_exptl_crystal_colour colourless
_exptl_crystal_density_diffrn 1.516
_exptl_crystal_density_method 'not measured'
_exptl_crystal_description needle
_exptl_crystal_F_000 1072
_exptl_crystal_size_max 0.44
_exptl_crystal_size_mid 0.13
_exptl_crystal_size_min 0.05
_refine_diff_density_max 1.085
_refine_diff_density_min -0.400
_refine_diff_density_rms 0.062
_refine_ls_abs_structure_details 'Flack H D (1983), Acta Cryst. A39, 876-881'
_refine_ls_abs_structure_Flack 0.02(3)
_refine_ls_extinction_method none
_refine_ls_goodness_of_fit_ref 1.034
_refine_ls_hydrogen_treatment constr
_refine_ls_matrix_type full
_refine_ls_number_parameters 653
_refine_ls_number_reflns 7014
_refine_ls_number_restraints 12
_refine_ls_restrained_S_all 1.037
_refine_ls_R_factor_all 0.0910
_refine_ls_R_factor_gt 0.0651
_refine_ls_shift/su_max 0.002
_refine_ls_shift/su_mean 0.000
_refine_ls_structure_factor_coef Fsqd
_refine_ls_weighting_details 'calc w=1/[\s^2^(Fo^2^)+(0.0807P)^2^+1.3625P] where P=(Fo^2^+2Fc^2^)/3'
_refine_ls_weighting_scheme calc
_refine_ls_wR_factor_gt 0.1546
_refine_ls_wR_factor_ref 0.1712
_reflns_number_gt 5201
_reflns_number_total 7014
_reflns_threshold_expression >2sigma(I)
_cod_data_source_file C0CE00544D.TXT
_cod_data_source_block LCA_2
_cod_depositor_comments
;
The following automatic conversions were performed:
'_exptl_absorpt_correction_type' value 'Multi-scan' changed to
'multi-scan' according to
'/home/saulius/struct/CIF-dictionaries/cif_core.dic' dictionary named
'cif_core.dic' version 2.4.1 from 2010-06-29.

Automatic conversion script
Id: cif_fix_enum 1555 2011-01-17 13:19:09Z saulius 
;
_cod_original_sg_symbol_H-M 'P 21'
_cod_database_code 7205445

loop_
_symmetry_equiv_pos_as_xyz
'x, y, z'
'-x, y+1/2, -z'

loop_
_atom_site_label
_atom_site_type_symbol
_atom_site_fract_x
_atom_site_fract_y
_atom_site_fract_z
_atom_site_U_iso_or_equiv
_atom_site_adp_type
_atom_site_occupancy
_atom_site_symmetry_multiplicity
_atom_site_calc_flag
_atom_site_refinement_flags
_atom_site_disorder_assembly
_atom_site_disorder_group
S1A S 0.76996(7) 0.0485(3) 0.69363(4) 0.0385(3) Uani 1 1 d . . .
F1A F 0.6877(2) 1.3623(12) 0.22740(14) 0.0748(14) Uani 1 1 d . . .
F2A F 0.6440(2) 0.9671(10) 0.19172(13) 0.0611(11) Uani 1 1 d . . .
F3A F 0.5749(2) 1.3137(11) 0.20707(14) 0.0648(11) Uani 1 1 d . . .
O1A O 0.8854(2) -0.3241(11) 0.69991(14) 0.0495(11) Uani 1 1 d . . .
O2A O 0.6810(2) 0.7115(10) 0.55131(13) 0.0399(10) Uani 1 1 d . . .
N1A N 0.8598(2) -0.0842(12) 0.62611(15) 0.0367(11) Uani 1 1 d . . .
H1A H 0.8718 -0.0631 0.5959 0.044 Uiso 1 1 calc R . .
N2A N 0.7692(2) 0.2624(11) 0.60345(15) 0.0329(11) Uani 1 1 d . . .
N3A N 0.5928(2) 0.4069(12) 0.51035(16) 0.0382(12) Uani 1 1 d . . .
N4A N 0.5630(2) 0.4428(12) 0.42044(16) 0.0371(12) Uani 1 1 d . . .
C1A C 0.8028(3) 0.0800(14) 0.63672(18) 0.0337(12) Uani 1 1 d . . .
C2A C 0.7040(3) 0.3057(14) 0.67116(18) 0.0364(13) Uani 1 1 d . . .
C3A C 0.7133(3) 0.3916(15) 0.62254(19) 0.0387(14) Uani 1 1 d . . .
C4A C 0.6662(3) 0.6029(15) 0.59781(18) 0.0372(13) Uani 1 1 d . . .
C5A C 0.6129(3) 0.7196(16) 0.6203(2) 0.0461(16) Uani 1 1 d . . .
H5A H 0.5817 0.8642 0.6033 0.055 Uiso 1 1 calc R . .
C6A C 0.6044(3) 0.6238(16) 0.6688(2) 0.0459(16) Uani 1 1 d . . .
H6A H 0.5665 0.7021 0.6841 0.055 Uiso 1 1 calc R . .
C7A C 0.6503(3) 0.4163(14) 0.6953(2) 0.0410(14) Uani 1 1 d . . .
H7A H 0.6449 0.3541 0.7283 0.049 Uiso 1 1 calc R . .
C8A C 0.8989(3) -0.2750(14) 0.6579(2) 0.0382(13) Uani 1 1 d . . .
C9A C 0.9594(3) -0.4170(16) 0.63675(19) 0.0427(14) Uani 1 1 d . . .
H9A H 1.0046 -0.3317 0.6529 0.064 Uiso 1 1 calc R . .
H9B H 0.9537 -0.3813 0.6004 0.064 Uiso 1 1 calc R . .
H9C H 0.9594 -0.6305 0.6431 0.064 Uiso 1 1 calc R . .
C10A C 0.6422(3) 0.6128(13) 0.50825(18) 0.0328(13) Uani 1 1 d . . .
C11A C 0.5560(3) 0.3360(15) 0.46418(19) 0.0393(14) Uani 1 1 d . . .
H11A H 0.5204 0.1884 0.4641 0.047 Uiso 1 1 calc R . .
C12A C 0.6561(3) 0.7416(13) 0.46389(18) 0.0320(12) Uani 1 1 d . . .
H12A H 0.6925 0.8855 0.4638 0.038 Uiso 1 1 calc R . .
C13A C 0.6143(3) 0.6500(15) 0.41987(19) 0.0368(14) Uani 1 1 d . . .
C14A C 0.6217(3) 0.7794(14) 0.36972(19) 0.0350(13) Uani 1 1 d . . .
C15A C 0.5644(3) 0.7598(15) 0.33011(19) 0.0389(14) Uani 1 1 d . . .
H15A H 0.5226 0.6551 0.3349 0.047 Uiso 1 1 calc R . .
C16A C 0.5684(3) 0.8918(16) 0.2842(2) 0.0456(16) Uani 1 1 d . . .
H16A H 0.5289 0.8824 0.2579 0.055 Uiso 1 1 calc R . .
C17A C 0.6309(3) 1.0403(15) 0.27644(19) 0.0398(13) Uani 1 1 d . . .
C18A C 0.6873(3) 1.0541(17) 0.3151(2) 0.0456(15) Uani 1 1 d . . .
H18A H 0.7299 1.1527 0.3102 0.055 Uiso 1 1 calc R . .
C19A C 0.6823(3) 0.9244(16) 0.3612(2) 0.0454(16) Uani 1 1 d . . .
H19A H 0.7216 0.9361 0.3876 0.054 Uiso 1 1 calc R . .
C20A C 0.6337(3) 1.1697(16) 0.2265(2) 0.0439(15) Uani 1 1 d . . .
S1B S 0.71170(9) 0.8446(4) -0.18773(5) 0.0514(4) Uani 1 1 d . . .
F1B F 0.9400(2) -0.4445(10) 0.29495(12) 0.0600(10) Uani 1 1 d . . .
F2B F 0.8710(2) -0.1014(9) 0.31196(12) 0.0589(11) Uani 1 1 d . . .
F3B F 0.8277(2) -0.4924(11) 0.27565(13) 0.0706(13) Uani 1 1 d . . .
O1B O 0.5954(3) 1.2028(15) -0.1917(2) 0.0863(19) Uani 1 1 d . . .
O2B O 0.8122(2) 0.2020(10) -0.04576(13) 0.0421(10) Uani 1 1 d . . .
N1B N 0.6247(3) 0.9577(13) -0.1181(2) 0.0514(14) Uani 1 1 d . . .
H1B H 0.6132 0.9255 -0.0881 0.062 Uiso 1 1 calc R . .
N2B N 0.7190(3) 0.6367(12) -0.09661(17) 0.0427(12) Uani 1 1 d . . .
N3B N 0.9059(2) 0.4901(12) -0.00741(15) 0.0374(12) Uani 1 1 d . . .
N4B N 0.9438(2) 0.4405(12) 0.08169(16) 0.0411(12) Uani 1 1 d . . .
C1B C 0.6817(3) 0.8172(17) -0.1300(2) 0.0464(15) Uani 1 1 d . . .
C2B C 0.7794(3) 0.5970(16) -0.1664(2) 0.0463(16) Uani 1 1 d . . .
C3B C 0.7752(3) 0.5089(14) -0.11717(19) 0.0365(13) Uani 1 1 d . . .
C4B C 0.8229(3) 0.3079(16) -0.09330(19) 0.0427(15) Uani 1 1 d . . .
C5B C 0.8752(3) 0.1903(17) -0.1176(2) 0.0473(16) Uani 1 1 d . . .
H5B H 0.9074 0.0472 -0.1013 0.057 Uiso 1 1 calc R . .
C6B C 0.8803(4) 0.2829(18) -0.1662(2) 0.0554(19) Uani 1 1 d . . .
H6B H 0.9173 0.2057 -0.1826 0.067 Uiso 1 1 calc R . .
C7B C 0.8330(4) 0.4850(18) -0.1915(2) 0.0556(19) Uani 1 1 d . . .
H7B H 0.8367 0.5457 -0.2248 0.067 Uiso 1 1 calc R . .
C8B C 0.5820(4) 1.1524(17) -0.1501(3) 0.063(2) Uani 1 1 d . . .
C9B C 0.5216(4) 1.279(2) -0.1289(3) 0.080(3) Uani 1 1 d . . .
H9B1 H 0.4841 1.1294 -0.1295 0.119 Uiso 1 1 calc R . .
H9B2 H 0.5028 1.4503 -0.1490 0.119 Uiso 1 1 calc R . .
H9B3 H 0.5376 1.3415 -0.0941 0.119 Uiso 1 1 calc R . .
C10B C 0.8567(3) 0.2903(16) -0.00374(19) 0.0391(14) Uani 1 1 d . . .
C11B C 0.9462(3) 0.5543(16) 0.03649(19) 0.0434(15) Uani 1 1 d . . .
H11B H 0.9814 0.7019 0.0351 0.052 Uiso 1 1 calc R . .
C12B C 0.8468(3) 0.1564(14) 0.04096(19) 0.0372(14) Uani 1 1 d . . .
H12B H 0.8104 0.0138 0.0421 0.045 Uiso 1 1 calc R . .
C13B C 0.8922(3) 0.2391(14) 0.08378(19) 0.0349(13) Uani 1 1 d . . .
C14B C 0.8882(3) 0.1033(15) 0.13426(18) 0.0363(13) Uani 1 1 d . . .
C15B C 0.8280(3) -0.0418(17) 0.1432(2) 0.0501(18) Uani 1 1 d . . .
H15B H 0.7882 -0.0536 0.1171 0.060 Uiso 1 1 calc R . .
C16B C 0.8240(3) -0.1709(18) 0.1893(2) 0.0488(16) Uani 1 1 d . . .
H16B H 0.7814 -0.2641 0.1957 0.059 Uiso 1 1 calc R . .
C17B C 0.8837(3) -0.1609(15) 0.22609(19) 0.0387(13) Uani 1 1 d . . .
C18B C 0.9447(3) -0.0188(16) 0.2177(2) 0.0464(16) Uani 1 1 d . . .
H18B H 0.9851 -0.0124 0.2433 0.056 Uiso 1 1 calc R . .
C19B C 0.9468(3) 0.1144(16) 0.17175(19) 0.0436(16) Uani 1 1 d . . .
H19B H 0.9887 0.2142 0.1658 0.052 Uiso 1 1 calc R . .
C20B C 0.8803(3) -0.2998(17) 0.2763(2) 0.0481(16) Uani 1 1 d . . .
O1S O 0.8980(2) 0.1035(10) 0.53394(13) 0.0454(10) Uani 1 1 d . . .
O2S O 0.8116(2) 0.4371(11) 0.51781(14) 0.0510(12) Uani 1 1 d . . .
H2S1 H 0.7987 0.3585 0.5433 0.076 Uiso 1 1 calc R . .
O3S O 0.9688(2) 0.3283(11) 0.46451(16) 0.0517(11) Uani 1 1 d . . .
H3S H 0.9981 0.4680 0.4657 0.078 Uiso 1 1 calc R . .
C1S C 0.8519(3) 0.3605(19) 0.41620(19) 0.0520(17) Uani 1 1 d . . .
H1S1 H 0.8682 0.4609 0.3877 0.078 Uiso 1 1 calc R . .
H1S2 H 0.8030 0.4216 0.4184 0.078 Uiso 1 1 calc R . .
H1S3 H 0.8533 0.1459 0.4112 0.078 Uiso 1 1 calc R . .
C2S C 0.9003(3) 0.4431(12) 0.46484(17) 0.0325(11) Uani 1 1 d . . .
H2S H 0.9029 0.6633 0.4683 0.039 Uiso 1 1 calc R . .
C4S C 0.8700(3) 0.3119(13) 0.50870(18) 0.0338(12) Uani 1 1 d . . .
O1E O 0.5844(4) 0.830(2) -0.0293(3) 0.0422(18) Uiso 0.50 1 d PD A 1
O2E O 0.6932(8) 0.552(5) -0.0079(6) 0.135(6) Uiso 0.50 1 d PD A 1
H2E H 0.6900 0.4068 -0.0278 0.202 Uiso 0.50 1 calc PR A 1
O3E O 0.6592(12) 0.525(7) 0.0895(6) 0.165(10) Uiso 0.50 1 d PD A 1
H3E H 0.6426 0.6513 0.1074 0.248 Uiso 0.50 1 calc PR A 1
C1E C 0.6265(7) 0.661(4) -0.0056(6) 0.089(5) Uiso 0.50 1 d PD A 1
C2E C 0.6146(11) 0.503(8) 0.0426(6) 0.197(15) Uiso 0.50 1 d PD A 1
H2E1 H 0.6393 0.3204 0.0334 0.236 Uiso 0.50 1 calc PR A 1
C3E C 0.5423(7) 0.351(3) 0.0341(5) 0.059(3) Uiso 0.50 1 d PD A 1
H3E1 H 0.5488 0.1386 0.0292 0.088 Uiso 0.50 1 calc PR A 1
H3E2 H 0.5133 0.4347 0.0041 0.088 Uiso 0.50 1 calc PR A 1
H3E3 H 0.5184 0.3825 0.0635 0.088 Uiso 0.50 1 calc PR A 1
O1F O 0.5704(6) 0.613(3) -0.0276(4) 0.078(3) Uiso 0.50 1 d PD B 2
O3F O 0.7097(3) 0.7266(16) 0.0094(3) 0.0295(15) Uiso 0.50 1 d PD B 2
H3F H 0.6916 0.8934 0.0130 0.044 Uiso 0.50 1 calc PR B 2
O2F O 0.5909(9) 0.164(4) 0.0306(6) 0.133(6) Uiso 0.50 1 d PD B 2
H2F H 0.6052 0.0468 0.0101 0.200 Uiso 0.50 1 d PR B 2
C2F C 0.6652(5) 0.503(2) 0.0247(3) 0.034(2) Uiso 0.50 1 d PD B 2
H2F1 H 0.6847 0.3141 0.0131 0.041 Uiso 0.50 1 calc PR B 2
C1F C 0.5844(5) 0.475(4) 0.0096(6) 0.087(5) Uiso 0.50 1 d PD B 2
C3F C 0.6781(9) 0.482(4) 0.0822(3) 0.054(4) Uiso 0.50 1 d PD B 2
H3F1 H 0.7283 0.4355 0.0938 0.081 Uiso 0.50 1 calc PR B 2
H3F2 H 0.6481 0.3264 0.0931 0.081 Uiso 0.50 1 calc PR B 2
H3F3 H 0.6664 0.6721 0.0966 0.081 Uiso 0.50 1 calc PR B 2

loop_
_atom_site_aniso_label
_atom_site_aniso_U_11
_atom_site_aniso_U_22
_atom_site_aniso_U_33
_atom_site_aniso_U_23
_atom_site_aniso_U_13
_atom_site_aniso_U_12
S1A 0.0434(7) 0.0447(9) 0.0299(6) 0.0013(6) 0.0134(5) -0.0040(7)
F1A 0.079(3) 0.081(4) 0.061(2) 0.027(2) -0.0027(19) -0.036(3)
F2A 0.085(3) 0.057(3) 0.0451(19) 0.0034(19) 0.0241(18) 0.005(2)
F3A 0.065(2) 0.067(3) 0.059(2) 0.015(2) 0.0015(18) 0.013(2)
O1A 0.054(3) 0.058(3) 0.038(2) 0.012(2) 0.0140(18) 0.003(2)
O2A 0.039(2) 0.044(3) 0.036(2) -0.0004(19) 0.0053(16) -0.0078(18)
N1A 0.037(3) 0.047(3) 0.028(2) 0.005(2) 0.0096(18) -0.002(2)
N2A 0.034(2) 0.036(3) 0.029(2) 0.000(2) 0.0062(18) -0.005(2)
N3A 0.028(2) 0.048(4) 0.040(2) -0.002(2) 0.0099(18) 0.001(2)
N4A 0.030(2) 0.044(3) 0.038(2) -0.006(2) 0.0093(18) -0.004(2)
C1A 0.038(3) 0.032(3) 0.032(2) -0.002(2) 0.007(2) -0.008(3)
C2A 0.039(3) 0.036(4) 0.035(3) 0.001(3) 0.010(2) -0.007(3)
C3A 0.033(3) 0.051(4) 0.033(3) -0.011(3) 0.010(2) -0.011(3)
C4A 0.037(3) 0.041(4) 0.034(3) -0.001(3) 0.005(2) -0.008(3)
C5A 0.038(3) 0.050(4) 0.050(4) -0.008(3) 0.005(3) -0.007(3)
C6A 0.041(3) 0.055(5) 0.046(3) -0.017(3) 0.020(3) -0.008(3)
C7A 0.047(3) 0.036(4) 0.042(3) -0.008(3) 0.016(2) -0.009(3)
C8A 0.037(3) 0.043(4) 0.035(3) 0.002(3) 0.005(2) -0.007(3)
C9A 0.032(3) 0.050(4) 0.046(3) 0.012(3) 0.005(2) 0.001(3)
C10A 0.026(3) 0.036(4) 0.037(3) 0.000(3) 0.007(2) 0.005(2)
C11A 0.033(3) 0.042(4) 0.045(3) -0.001(3) 0.013(2) -0.007(3)
C12A 0.022(3) 0.034(3) 0.040(3) -0.001(2) 0.003(2) -0.003(2)
C13A 0.028(3) 0.050(4) 0.034(3) -0.002(3) 0.009(2) 0.002(2)
C14A 0.032(3) 0.037(4) 0.036(3) -0.005(2) 0.005(2) 0.000(2)
C15A 0.031(3) 0.050(4) 0.037(3) -0.001(3) 0.010(2) -0.006(3)
C16A 0.038(3) 0.059(5) 0.038(3) -0.008(3) 0.003(2) -0.003(3)
C17A 0.039(3) 0.040(4) 0.041(3) 0.002(3) 0.010(2) 0.001(3)
C18A 0.032(3) 0.054(4) 0.051(3) 0.010(3) 0.009(2) -0.012(3)
C19A 0.035(3) 0.053(4) 0.045(3) 0.006(3) -0.002(2) -0.007(3)
C20A 0.045(4) 0.043(4) 0.044(3) 0.007(3) 0.008(3) -0.004(3)
S1B 0.0643(10) 0.0485(10) 0.0388(7) 0.0102(7) -0.0006(7) -0.0105(8)
F1B 0.067(2) 0.060(3) 0.0502(19) 0.012(2) 0.0016(17) 0.008(2)
F2B 0.083(3) 0.057(3) 0.0400(17) 0.0025(18) 0.0197(17) 0.002(2)
F3B 0.077(3) 0.075(3) 0.055(2) 0.021(2) -0.0030(18) -0.031(2)
O1B 0.067(4) 0.081(5) 0.104(4) 0.044(4) -0.008(3) -0.002(3)
O2B 0.037(2) 0.056(3) 0.0327(19) 0.0039(19) 0.0022(15) -0.0076(19)
N1B 0.047(3) 0.044(3) 0.060(3) 0.001(3) 0.000(2) -0.001(2)
N2B 0.043(3) 0.039(3) 0.046(3) 0.004(2) 0.006(2) -0.006(2)
N3B 0.034(2) 0.045(3) 0.035(2) 0.002(2) 0.0095(18) -0.001(2)
N4B 0.041(3) 0.045(3) 0.040(2) -0.001(2) 0.011(2) -0.004(2)
C1B 0.045(3) 0.047(4) 0.044(3) 0.004(3) -0.002(3) -0.008(3)
C2B 0.059(4) 0.043(4) 0.037(3) -0.004(3) 0.006(3) -0.018(3)
C3B 0.039(3) 0.037(4) 0.034(3) 0.005(3) 0.010(2) -0.009(3)
C4B 0.041(3) 0.056(4) 0.029(3) 0.002(3) 0.002(2) -0.014(3)
C5B 0.038(3) 0.058(5) 0.045(3) -0.003(3) 0.007(3) -0.002(3)
C6B 0.053(4) 0.067(5) 0.050(4) -0.010(4) 0.021(3) -0.012(4)
C7B 0.066(4) 0.068(5) 0.036(3) -0.002(3) 0.020(3) -0.021(4)
C8B 0.048(4) 0.040(4) 0.091(5) 0.008(4) -0.017(4) -0.011(3)
C9B 0.058(5) 0.058(6) 0.114(6) -0.012(5) -0.018(4) 0.014(4)
C10B 0.032(3) 0.051(4) 0.033(3) -0.002(3) 0.005(2) 0.008(3)
C11B 0.042(3) 0.047(4) 0.043(3) -0.006(3) 0.012(2) -0.009(3)
C12B 0.029(3) 0.043(4) 0.041(3) 0.005(3) 0.008(2) 0.000(2)
C13B 0.034(3) 0.037(4) 0.034(3) 0.002(2) 0.008(2) 0.005(2)
C14B 0.035(3) 0.042(4) 0.033(3) 0.003(3) 0.010(2) 0.004(3)
C15B 0.045(3) 0.068(5) 0.037(3) 0.006(3) 0.004(2) -0.006(3)
C16B 0.040(3) 0.059(5) 0.048(3) 0.010(3) 0.007(2) -0.011(3)
C17B 0.040(3) 0.040(4) 0.035(3) -0.004(3) 0.003(2) 0.000(3)
C18B 0.047(3) 0.055(5) 0.036(3) 0.002(3) 0.005(2) -0.005(3)
C19B 0.035(3) 0.059(5) 0.038(3) -0.003(3) 0.008(2) -0.004(3)
C20B 0.050(4) 0.046(4) 0.047(3) 0.005(3) 0.004(3) -0.003(3)
O1S 0.051(2) 0.049(3) 0.041(2) 0.011(2) 0.0234(17) 0.014(2)
O2S 0.043(2) 0.070(3) 0.044(2) 0.020(2) 0.0207(17) 0.018(2)
O3S 0.034(2) 0.063(3) 0.062(3) 0.004(2) 0.0209(18) -0.003(2)
C1S 0.048(3) 0.074(5) 0.035(3) 0.009(3) 0.008(2) 0.001(3)
C2S 0.037(3) 0.030(3) 0.033(3) 0.000(2) 0.010(2) -0.001(2)
C4S 0.036(3) 0.031(3) 0.034(3) -0.005(2) 0.005(2) -0.005(2)

loop_
_atom_type_symbol
_atom_type_description
_atom_type_scat_dispersion_real
_atom_type_scat_dispersion_imag
_atom_type_scat_source
C C 0.0181 0.0091 'International Tables Vol C Tables 4.2.6.8 and 6.1.1.4'
H H 0.0000 0.0000 'International Tables Vol C Tables 4.2.6.8 and 6.1.1.4'
N N 0.0311 0.0180 'International Tables Vol C Tables 4.2.6.8 and 6.1.1.4'
O O 0.0492 0.0322 'International Tables Vol C Tables 4.2.6.8 and 6.1.1.4'
F F 0.0727 0.0534 'International Tables Vol C Tables 4.2.6.8 and 6.1.1.4'
S S 0.3331 0.5567 'International Tables Vol C Tables 4.2.6.8 and 6.1.1.4'

loop_
_geom_angle_atom_site_label_1
_geom_angle_atom_site_label_2
_geom_angle_atom_site_label_3
_geom_angle
_geom_angle_site_symmetry_1
_geom_angle_site_symmetry_3
_geom_angle_publ_flag
C1A S1A C2A 88.7(3) . . ?
C10A O2A C4A 119.2(4) . . ?
C8A N1A C1A 125.8(4) . . ?
C8A N1A H1A 117.1 . . ?
C1A N1A H1A 117.1 . . ?
C1A N2A C3A 109.7(4) . . ?
C10A N3A C11A 113.2(5) . . ?
C11A N4A C13A 116.2(5) . . ?
N2A C1A N1A 121.0(4) . . ?
N2A C1A S1A 116.6(4) . . ?
N1A C1A S1A 122.4(4) . . ?
C7A C2A C3A 123.1(6) . . ?
C7A C2A S1A 128.3(4) . . ?
C3A C2A S1A 108.6(4) . . ?
N2A C3A C2A 116.5(6) . . ?
N2A C3A C4A 125.7(5) . . ?
C2A C3A C4A 117.8(5) . . ?
C5A C4A C3A 121.2(5) . . ?
C5A C4A O2A 121.4(6) . . ?
C3A C4A O2A 117.2(5) . . ?
C4A C5A C6A 119.3(6) . . ?
C4A C5A H5A 120.3 . . ?
C6A C5A H5A 120.3 . . ?
C7A C6A C5A 121.8(6) . . ?
C7A C6A H6A 119.1 . . ?
C5A C6A H6A 119.1 . . ?
C2A C7A C6A 116.9(5) . . ?
C2A C7A H7A 121.6 . . ?
C6A C7A H7A 121.6 . . ?
O1A C8A N1A 122.0(6) . . ?
O1A C8A C9A 123.8(6) . . ?
N1A C8A C9A 114.3(5) . . ?
C8A C9A H9A 109.5 . . ?
C8A C9A H9B 109.5 . . ?
H9A C9A H9B 109.5 . . ?
C8A C9A H9C 109.5 . . ?
H9A C9A H9C 109.5 . . ?
H9B C9A H9C 109.5 . . ?
N3A C10A O2A 119.5(5) . . ?
N3A C10A C12A 124.0(5) . . ?
O2A C10A C12A 116.5(5) . . ?
N4A C11A N3A 128.8(6) . . ?
N4A C11A H11A 115.6 . . ?
N3A C11A H11A 115.6 . . ?
C13A C12A C10A 116.6(5) . . ?
C13A C12A H12A 121.7 . . ?
C10A C12A H12A 121.7 . . ?
N4A C13A C12A 121.2(5) . . ?
N4A C13A C14A 116.6(5) . . ?
C12A C13A C14A 122.2(5) . . ?
C19A C14A C15A 118.5(5) . . ?
C19A C14A C13A 122.2(5) . . ?
C15A C14A C13A 119.3(5) . . ?
C16A C15A C14A 120.5(5) . . ?
C16A C15A H15A 119.8 . . ?
C14A C15A H15A 119.8 . . ?
C15A C16A C17A 120.0(5) . . ?
C15A C16A H16A 120.0 . . ?
C17A C16A H16A 120.0 . . ?
C18A C17A C16A 119.2(5) . . ?
C18A C17A C20A 122.5(5) . . ?
C16A C17A C20A 118.3(5) . . ?
C17A C18A C19A 120.1(5) . . ?
C17A C18A H18A 119.9 . . ?
C19A C18A H18A 119.9 . . ?
C14A C19A C18A 121.6(5) . . ?
C14A C19A H19A 119.2 . . ?
C18A C19A H19A 119.2 . . ?
F3A C20A F1A 106.6(6) . . ?
F3A C20A F2A 105.3(5) . . ?
F1A C20A F2A 105.2(5) . . ?
F3A C20A C17A 114.0(5) . . ?
F1A C20A C17A 112.0(5) . . ?
F2A C20A C17A 113.1(6) . . ?
C2B S1B C1B 89.3(3) . . ?
C10B O2B C4B 119.6(5) . . ?
C1B N1B C8B 124.5(6) . . ?
C1B N1B H1B 117.7 . . ?
C8B N1B H1B 117.7 . . ?
C1B N2B C3B 110.2(5) . . ?
C10B N3B C11B 113.7(5) . . ?
C11B N4B C13B 115.4(5) . . ?
N2B C1B N1B 119.7(6) . . ?
N2B C1B S1B 115.5(5) . . ?
N1B C1B S1B 124.7(5) . . ?
C3B C2B C7B 120.3(6) . . ?
C3B C2B S1B 110.5(4) . . ?
C7B C2B S1B 129.2(5) . . ?
C4B C3B C2B 120.2(5) . . ?
C4B C3B N2B 125.4(5) . . ?
C2B C3B N2B 114.5(5) . . ?
C3B C4B C5B 120.5(5) . . ?
C3B C4B O2B 118.2(5) . . ?
C5B C4B O2B 121.0(6) . . ?
C4B C5B C6B 119.3(6) . . ?
C4B C5B H5B 120.3 . . ?
C6B C5B H5B 120.3 . . ?
C7B C6B C5B 121.7(6) . . ?
C7B C6B H6B 119.2 . . ?
C5B C6B H6B 119.2 . . ?
C6B C7B C2B 118.0(6) . . ?
C6B C7B H7B 121.0 . . ?
C2B C7B H7B 121.0 . . ?
O1B C8B N1B 120.3(8) . . ?
O1B C8B C9B 124.9(8) . . ?
N1B C8B C9B 114.8(7) . . ?
C8B C9B H9B1 109.5 . . ?
C8B C9B H9B2 109.5 . . ?
H9B1 C9B H9B2 109.5 . . ?
C8B C9B H9B3 109.5 . . ?
H9B1 C9B H9B3 109.5 . . ?
H9B2 C9B H9B3 109.5 . . ?
N3B C10B O2B 119.9(5) . . ?
N3B C10B C12B 124.0(5) . . ?
O2B C10B C12B 116.1(6) . . ?
N4B C11B N3B 128.9(6) . . ?
N4B C11B H11B 115.5 . . ?
N3B C11B H11B 115.5 . . ?
C13B C12B C10B 117.0(6) . . ?
C13B C12B H12B 121.5 . . ?
C10B C12B H12B 121.5 . . ?
N4B C13B C12B 121.0(5) . . ?
N4B C13B C14B 116.9(5) . . ?
C12B C13B C14B 122.0(5) . . ?
C15B C14B C19B 119.4(5) . . ?
C15B C14B C13B 120.8(5) . . ?
C19B C14B C13B 119.7(5) . . ?
C14B C15B C16B 121.4(5) . . ?
C14B C15B H15B 119.3 . . ?
C16B C15B H15B 119.3 . . ?
C15B C16B C17B 118.2(6) . . ?
C15B C16B H16B 120.9 . . ?
C17B C16B H16B 120.9 . . ?
C18B C17B C16B 121.2(5) . . ?
C18B C17B C20B 119.9(5) . . ?
C16B C17B C20B 118.8(5) . . ?
C17B C18B C19B 119.5(5) . . ?
C17B C18B H18B 120.3 . . ?
C19B C18B H18B 120.3 . . ?
C18B C19B C14B 120.3(5) . . ?
C18B C19B H19B 119.8 . . ?
C14B C19B H19B 119.8 . . ?
F3B C20B F1B 106.3(6) . . ?
F3B C20B F2B 105.5(5) . . ?
F1B C20B F2B 104.7(5) . . ?
F3B C20B C17B 113.7(5) . . ?
F1B C20B C17B 112.9(5) . . ?
F2B C20B C17B 113.0(6) . . ?
C4S O2S H2S1 109.5 . . ?
C2S O3S H3S 109.5 . . ?
C2S C1S H1S1 109.5 . . ?
C2S C1S H1S2 109.5 . . ?
H1S1 C1S H1S2 109.5 . . ?
C2S C1S H1S3 109.5 . . ?
H1S1 C1S H1S3 109.5 . . ?
H1S2 C1S H1S3 109.5 . . ?
O3S C2S C4S 109.0(4) . . ?
O3S C2S C1S 110.1(4) . . ?
C4S C2S C1S 108.7(5) . . ?
O3S C2S H2S 109.7 . . ?
C4S C2S H2S 109.7 . . ?
C1S C2S H2S 109.7 . . ?
O1S C4S O2S 122.4(5) . . ?
O1S C4S C2S 123.1(5) . . ?
O2S C4S C2S 114.5(5) . . ?
O1E C1E O2E 138.0(15) . . ?
O1E C1E C2E 124.6(16) . . ?
O2E C1E C2E 97.4(17) . . ?
O3E C2E C3E 124.9(16) . . ?
O3E C2E C1E 125.3(16) . . ?
C3E C2E C1E 109.3(5) . . ?
O3E C2E H2E1 92.2 . . ?
C3E C2E H2E1 92.2 . . ?
C1E C2E H2E1 92.2 . . ?
C2F O3F H3F 109.5 . . ?
C1F O2F H2F 111.0 . . ?
O3F C2F C3F 109.0(9) . . ?
O3F C2F C1F 127.0(10) . . ?
C3F C2F C1F 105.2(10) . . ?
O3F C2F H2F1 104.6 . . ?
C3F C2F H2F1 104.6 . . ?
C1F C2F H2F1 104.6 . . ?
O1F C1F O2F 143.8(18) . . ?
O1F C1F C2F 105.5(11) . . ?
O2F C1F C2F 87.6(10) . . ?
C2F C3F H3F1 109.5 . . ?
C2F C3F H3F2 109.5 . . ?
H3F1 C3F H3F2 109.5 . . ?
C2F C3F H3F3 109.5 . . ?
H3F1 C3F H3F3 109.5 . . ?
H3F2 C3F H3F3 109.5 . . ?

loop_
_geom_bond_atom_site_label_1
_geom_bond_atom_site_label_2
_geom_bond_distance
_geom_bond_site_symmetry_2
_geom_bond_publ_flag
S1A C1A 1.743(5) . ?
S1A C2A 1.749(6) . ?
F1A C20A 1.343(7) . ?
F2A C20A 1.344(7) . ?
F3A C20A 1.330(7) . ?
O1A C8A 1.214(6) . ?
O2A C10A 1.349(6) . ?
O2A C4A 1.409(6) . ?
N1A C8A 1.354(7) . ?
N1A C1A 1.378(7) . ?
N1A H1A 0.8800 . ?
N2A C1A 1.308(7) . ?
N2A C3A 1.377(7) . ?
N3A C10A 1.329(8) . ?
N3A C11A 1.366(7) . ?
N4A C11A 1.296(7) . ?
N4A C13A 1.355(7) . ?
C2A C7A 1.383(8) . ?
C2A C3A 1.399(7) . ?
C3A C4A 1.405(9) . ?
C4A C5A 1.363(8) . ?
C5A C6A 1.407(8) . ?
C5A H5A 0.9500 . ?
C6A C7A 1.398(9) . ?
C6A H6A 0.9500 . ?
C7A H7A 0.9500 . ?
C8A C9A 1.504(8) . ?
C9A H9A 0.9800 . ?
C9A H9B 0.9800 . ?
C9A H9C 0.9800 . ?
C10A C12A 1.387(7) . ?
C11A H11A 0.9500 . ?
C12A C13A 1.383(7) . ?
C12A H12A 0.9500 . ?
C13A C14A 1.494(7) . ?
C14A C19A 1.374(8) . ?
C14A C15A 1.404(7) . ?
C15A C16A 1.381(8) . ?
C15A H15A 0.9500 . ?
C16A C17A 1.410(8) . ?
C16A H16A 0.9500 . ?
C17A C18A 1.374(8) . ?
C17A C20A 1.472(7) . ?
C18A C19A 1.388(8) . ?
C18A H18A 0.9500 . ?
C19A H19A 0.9500 . ?
S1B C2B 1.735(7) . ?
S1B C1B 1.736(6) . ?
F1B C20B 1.341(8) . ?
F2B C20B 1.344(8) . ?
F3B C20B 1.324(8) . ?
O1B C8B 1.205(9) . ?
O2B C10B 1.363(6) . ?
O2B C4B 1.407(6) . ?
N1B C1B 1.336(8) . ?
N1B C8B 1.399(9) . ?
N1B H1B 0.8800 . ?
N2B C1B 1.334(8) . ?
N2B C3B 1.401(7) . ?
N3B C10B 1.315(8) . ?
N3B C11B 1.335(7) . ?
N4B C11B 1.326(7) . ?
N4B C13B 1.345(8) . ?
C2B C3B 1.395(7) . ?
C2B C7B 1.399(9) . ?
C3B C4B 1.371(9) . ?
C4B C5B 1.378(8) . ?
C5B C6B 1.388(8) . ?
C5B H5B 0.9500 . ?
C6B C7B 1.385(10) . ?
C6B H6B 0.9500 . ?
C7B H7B 0.9500 . ?
C8B C9B 1.475(11) . ?
C9B H9B1 0.9800 . ?
C9B H9B2 0.9800 . ?
C9B H9B3 0.9800 . ?
C10B C12B 1.383(7) . ?
C11B H11B 0.9500 . ?
C12B C13B 1.380(8) . ?
C12B H12B 0.9500 . ?
C13B C14B 1.501(7) . ?
C14B C15B 1.372(8) . ?
C14B C19B 1.383(8) . ?
C15B C16B 1.383(8) . ?
C15B H15B 0.9500 . ?
C16B C17B 1.387(8) . ?
C16B H16B 0.9500 . ?
C17B C18B 1.374(8) . ?
C17B C20B 1.497(8) . ?
C18B C19B 1.378(8) . ?
C18B H18B 0.9500 . ?
C19B H19B 0.9500 . ?
O1S C4S 1.232(7) . ?
O2S C4S 1.303(6) . ?
O2S H2S1 0.8400 . ?
O3S C2S 1.403(6) . ?
O3S H3S 0.8400 . ?
C1S C2S 1.525(7) . ?
C1S H1S1 0.9800 . ?
C1S H1S2 0.9800 . ?
C1S H1S3 0.9800 . ?
C2S C4S 1.509(7) . ?
C2S H2S 1.0000 . ?
O1E C1E 1.214(14) . ?
O2E C1E 1.370(15) . ?
O2E H2E 0.8400 . ?
O3E C2E 1.408(15) . ?
O3E H3E 0.8400 . ?
C1E C2E 1.525(5) . ?
C2E C3E 1.522(5) . ?
C2E H2E1 1.0000 . ?
C3E H3E1 0.9800 . ?
C3E H3E2 0.9800 . ?
C3E H3E3 0.9800 . ?
O1F C1F 1.172(14) . ?
O3F C2F 1.418(11) . ?
O3F H3F 0.8400 . ?
O2F C1F 1.510(16) . ?
O2F H2F 0.8400 . ?
C2F C3F 1.530(5) . ?
C2F C1F 1.532(5) . ?
C2F H2F1 1.0000 . ?
C3F H3F1 0.9800 . ?
C3F H3F2 0.9800 . ?
C3F H3F3 0.9800 . ?

loop_
_geom_hbond_atom_site_label_D
_geom_hbond_atom_site_label_H
_geom_hbond_atom_site_label_A
_geom_hbond_distance_DH
_geom_hbond_distance_HA
_geom_hbond_distance_DA
_geom_hbond_angle_DHA
_geom_hbond_site_symmetry_A
N1A H1A O1S 0.88 1.96 2.815(5) 163.6 .
N1B H1B O1E 0.88 1.80 2.678(9) 174.4 .
O2S H2S1 N2A 0.84 1.84 2.671(5) 168.6 .
O3S H3S O1S 0.84 2.07 2.817(5) 148.4 2_756
O2E H2E O2B 0.84 2.61 3.058(16) 114.4 .

loop_
_geom_torsion_atom_site_label_1
_geom_torsion_atom_site_label_2
_geom_torsion_atom_site_label_3
_geom_torsion_atom_site_label_4
_geom_torsion
_geom_torsion_site_symmetry_1
_geom_torsion_site_symmetry_2
_geom_torsion_site_symmetry_3
_geom_torsion_site_symmetry_4
_geom_torsion_publ_flag
C3A N2A C1A N1A 178.1(5) . . . . ?
C3A N2A C1A S1A 0.1(6) . . . . ?
C8A N1A C1A N2A 178.9(5) . . . . ?
C8A N1A C1A S1A -3.2(8) . . . . ?
C2A S1A C1A N2A 0.0(5) . . . . ?
C2A S1A C1A N1A -178.0(5) . . . . ?
C1A S1A C2A C7A -179.9(6) . . . . ?
C1A S1A C2A C3A -0.1(4) . . . . ?
C1A N2A C3A C2A -0.2(7) . . . . ?
C1A N2A C3A C4A 178.8(6) . . . . ?
C7A C2A C3A N2A 180.0(5) . . . . ?
S1A C2A C3A N2A 0.2(6) . . . . ?
C7A C2A C3A C4A 0.9(9) . . . . ?
S1A C2A C3A C4A -178.9(5) . . . . ?
N2A C3A C4A C5A -179.4(6) . . . . ?
C2A C3A C4A C5A -0.3(9) . . . . ?
N2A C3A C4A O2A -5.9(9) . . . . ?
C2A C3A C4A O2A 173.1(5) . . . . ?
C10A O2A C4A C5A -82.8(7) . . . . ?
C10A O2A C4A C3A 103.7(6) . . . . ?
C3A C4A C5A C6A -0.8(9) . . . . ?
O2A C4A C5A C6A -174.0(5) . . . . ?
C4A C5A C6A C7A 1.4(10) . . . . ?
C3A C2A C7A C6A -0.2(9) . . . . ?
S1A C2A C7A C6A 179.5(5) . . . . ?
C5A C6A C7A C2A -0.9(9) . . . . ?
C1A N1A C8A O1A 1.7(10) . . . . ?
C1A N1A C8A C9A -178.2(5) . . . . ?
C11A N3A C10A O2A 177.8(5) . . . . ?
C11A N3A C10A C12A -0.8(8) . . . . ?
C4A O2A C10A N3A -2.7(8) . . . . ?
C4A O2A C10A C12A 176.0(5) . . . . ?
C13A N4A C11A N3A 1.0(10) . . . . ?
C10A N3A C11A N4A -0.4(9) . . . . ?
N3A C10A C12A C13A 1.3(9) . . . . ?
O2A C10A C12A C13A -177.4(5) . . . . ?
C11A N4A C13A C12A -0.5(8) . . . . ?
C11A N4A C13A C14A -178.6(5) . . . . ?
C10A C12A C13A N4A -0.6(8) . . . . ?
C10A C12A C13A C14A 177.5(5) . . . . ?
N4A C13A C14A C19A -161.3(6) . . . . ?
C12A C13A C14A C19A 20.6(9) . . . . ?
N4A C13A C14A C15A 20.3(8) . . . . ?
C12A C13A C14A C15A -157.8(6) . . . . ?
C19A C14A C15A C16A -2.0(10) . . . . ?
C13A C14A C15A C16A 176.4(6) . . . . ?
C14A C15A C16A C17A 1.8(10) . . . . ?
C15A C16A C17A C18A -0.6(10) . . . . ?
C15A C16A C17A C20A 178.1(6) . . . . ?
C16A C17A C18A C19A -0.3(11) . . . . ?
C20A C17A C18A C19A -179.0(6) . . . . ?
C15A C14A C19A C18A 1.0(10) . . . . ?
C13A C14A C19A C18A -177.3(6) . . . . ?
C17A C18A C19A C14A 0.1(11) . . . . ?
C18A C17A C20A F3A -137.5(7) . . . . ?
C16A C17A C20A F3A 43.9(9) . . . . ?
C18A C17A C20A F1A -16.3(10) . . . . ?
C16A C17A C20A F1A 165.0(6) . . . . ?
C18A C17A C20A F2A 102.3(8) . . . . ?
C16A C17A C20A F2A -76.4(7) . . . . ?
C3B N2B C1B N1B 178.8(6) . . . . ?
C3B N2B C1B S1B -0.1(7) . . . . ?
C8B N1B C1B N2B 179.7(6) . . . . ?
C8B N1B C1B S1B -1.5(10) . . . . ?
C2B S1B C1B N2B 0.0(5) . . . . ?
C2B S1B C1B N1B -178.7(6) . . . . ?
C1B S1B C2B C3B 0.0(5) . . . . ?
C1B S1B C2B C7B 179.7(7) . . . . ?
C7B C2B C3B C4B -1.1(9) . . . . ?
S1B C2B C3B C4B 178.6(5) . . . . ?
C7B C2B C3B N2B -179.8(6) . . . . ?
S1B C2B C3B N2B -0.1(7) . . . . ?
C1B N2B C3B C4B -178.5(6) . . . . ?
C1B N2B C3B C2B 0.1(7) . . . . ?
C2B C3B C4B C5B -0.2(10) . . . . ?
N2B C3B C4B C5B 178.3(6) . . . . ?
C2B C3B C4B O2B -173.4(5) . . . . ?
N2B C3B C4B O2B 5.1(9) . . . . ?
C10B O2B C4B C3B -108.4(6) . . . . ?
C10B O2B C4B C5B 78.4(8) . . . . ?
C3B C4B C5B C6B 1.6(10) . . . . ?
O2B C4B C5B C6B 174.7(6) . . . . ?
C4B C5B C6B C7B -1.8(10) . . . . ?
C5B C6B C7B C2B 0.5(11) . . . . ?
C3B C2B C7B C6B 0.9(10) . . . . ?
S1B C2B C7B C6B -178.7(5) . . . . ?
C1B N1B C8B O1B 0.3(11) . . . . ?
C1B N1B C8B C9B 179.5(6) . . . . ?
C11B N3B C10B O2B -179.5(6) . . . . ?
C11B N3B C10B C12B -0.1(9) . . . . ?
C4B O2B C10B N3B 5.1(9) . . . . ?
C4B O2B C10B C12B -174.3(5) . . . . ?
C13B N4B C11B N3B -2.2(10) . . . . ?
C10B N3B C11B N4B 1.6(10) . . . . ?
N3B C10B C12B C13B -0.5(9) . . . . ?
O2B C10B C12B C13B 178.9(5) . . . . ?
C11B N4B C13B C12B 1.4(8) . . . . ?
C11B N4B C13B C14B 179.5(5) . . . . ?
C10B C12B C13B N4B -0.2(9) . . . . ?
C10B C12B C13B C14B -178.2(5) . . . . ?
N4B C13B C14B C15B 162.8(6) . . . . ?
C12B C13B C14B C15B -19.1(9) . . . . ?
N4B C13B C14B C19B -19.6(9) . . . . ?
C12B C13B C14B C19B 158.5(6) . . . . ?
C19B C14B C15B C16B 1.6(11) . . . . ?
C13B C14B C15B C16B 179.2(6) . . . . ?
C14B C15B C16B C17B -2.6(11) . . . . ?
C15B C16B C17B C18B 2.0(11) . . . . ?
C15B C16B C17B C20B -180.0(7) . . . . ?
C16B C17B C18B C19B -0.5(10) . . . . ?
C20B C17B C18B C19B -178.5(6) . . . . ?
C17B C18B C19B C14B -0.5(10) . . . . ?
C15B C14B C19B C18B -0.1(10) . . . . ?
C13B C14B C19B C18B -177.7(6) . . . . ?
C18B C17B C20B F3B -163.1(6) . . . . ?
C16B C17B C20B F3B 18.8(9) . . . . ?
C18B C17B C20B F1B -42.0(9) . . . . ?
C16B C17B C20B F1B 140.0(7) . . . . ?
C18B C17B C20B F2B 76.7(8) . . . . ?
C16B C17B C20B F2B -101.4(7) . . . . ?
O3S C2S C4S O1S -10.7(7) . . . . ?
C1S C2S C4S O1S 109.3(6) . . . . ?
O3S C2S C4S O2S 169.4(5) . . . . ?
C1S C2S C4S O2S -70.6(6) . . . . ?
O1E C1E C2E O3E -122(3) . . . . ?
O2E C1E C2E O3E 57(4) . . . . ?
O1E C1E C2E C3E 51(3) . . . . ?
O2E C1E C2E C3E -130(2) . . . . ?
O3F C2F C1F O1F 21(2) . . . . ?
C3F C2F C1F O1F 149.7(15) . . . . ?
O3F C2F C1F O2F 166.7(11) . . . . ?
C3F C2F C1F O2F -64.5(13) . . . . ?
